data_2243197
loop_
_publ_author_name
'F\'abry, Jan'

_publ_section_title
;
 Bis(3-carbamoylpyridin-1-ium) phosphite monohydrate
;
_journal_coeditor_code EB2010
_journal_issue 9
_journal_name_full 'Acta Crystallographica Section E'
_journal_page_first 1295
_journal_page_last 1298
_journal_paper_doi 10.1107/S2056989018011192
_journal_volume 74
_journal_year 2018
_chemical_formula_iupac '2C6 H7 N2 O1 +, H P O3 2-, H2 O'
_chemical_formula_moiety '2(C6 H7 N2 O1 +), H P O3, H2 O'
_chemical_formula_sum 'C12 H17 N4 O6 P'
_chemical_formula_weight 344.3
_chemical_name_systematic
;
Bis(3-carbamoylpyridin-1-ium) phosphite monohydrate
;
_space_group_IT_number 31
_space_group_name_Hall 'P 2ac -2'
_space_group_name_H-M_alt 'P m n 21'
_symmetry_cell_setting orthorhombic
_symmetry_space_group_name_Hall 'P 2ac -2'
_symmetry_space_group_name_H-M 'P m n 21'
_cell_angle_alpha 90
_cell_angle_beta 90
_cell_angle_gamma 90
_cell_formula_units_Z 2
_cell_length_a 22.9297(4)
_cell_length_b 4.59100(10)
_cell_length_c 7.09000(10)
_cell_measurement_reflns_used 9530
_cell_measurement_temperature 95
_cell_measurement_theta_max 75.8710
_cell_measurement_theta_min 6.5110
_cell_volume 746.37(2)
_computing_cell_refinement 'CrysAlis PRO (Rigaku OD, 2017)'
_computing_data_collection 'CrysAlis PRO (Rigaku OD, 2017)'
_computing_data_reduction 'CrysAlis PRO (Rigaku OD, 2017)'
_computing_molecular_graphics
;
PLATON (Spek, 2009) and <i>DIAMOND</i> (Brandenburg & Putz,
2005)
;
_computing_publication_material
;
<i>JANA2006</i> (Pet\<r\'i\<cek <i>et al.</i>, 2014)
;
_computing_structure_refinement
;
<i>JANA2006</i> (Pet\<r\'i\<cek <i>et al.</i>, 2014)
;
_computing_structure_solution
;
<i>SIR2014</i> (Burla <i>et al.</i>, 2015)
;
_diffrn_ambient_temperature 95
_diffrn_detector_area_resol_mean 5.2027
_diffrn_measured_fraction_theta_full 0.9988
_diffrn_measured_fraction_theta_max 0.9961
_diffrn_measurement_device 'four-circle diffractometer'
_diffrn_measurement_device_type 'Rigaku OD SuperNova Dual source diffractometer with an AtlasS2 detector'
_diffrn_measurement_method '\w/ scans'
_diffrn_radiation_monochromator mirror
_diffrn_radiation_type 'Cu K\a'
_diffrn_radiation_wavelength 1.54184
_diffrn_reflns_av_R_equivalents 0.0211
_diffrn_reflns_limit_h_max 28
_diffrn_reflns_limit_h_min -28
_diffrn_reflns_limit_k_max 5
_diffrn_reflns_limit_k_min -5
_diffrn_reflns_limit_l_max 8
_diffrn_reflns_limit_l_min -8
_diffrn_reflns_number 10796
_diffrn_reflns_theta_full 68.1328
_diffrn_reflns_theta_max 76.2582
_diffrn_reflns_theta_min 3.8557
_diffrn_standards_number 0
_exptl_absorpt_coefficient_mu 2.006
_exptl_absorpt_correction_T_max 0.831
_exptl_absorpt_correction_T_min 0.599
_exptl_absorpt_correction_type multi-scan
_exptl_absorpt_process_details
;
(CrysAlis PRO; Rigaku OD, 2017)
;
_exptl_crystal_colour colourless
_exptl_crystal_density_diffrn 1.5319
_exptl_crystal_density_method 'Not Measured'
_exptl_crystal_description plate
_exptl_crystal_F_000 360
_exptl_crystal_size_max 0.447
_exptl_crystal_size_mid 0.157
_exptl_crystal_size_min 0.057
_refine_diff_density_max 0.14
_refine_diff_density_min -0.15
_refine_ls_abs_structure_details
;  Since the Flack parameter turned out to
equal to 0.012(13) in the final stage of refinement it
was set to 0. 726 Friedel pairs used in the refinement.
;
_refine_ls_abs_structure_Flack 0.0
_refine_ls_extinction_coef 91E1(16)
_refine_ls_extinction_method
;
B-C type 1 Lorentzian isotropic (Becker & Coppens, 1974)
;
_refine_ls_goodness_of_fit_ref 2.21
_refine_ls_hydrogen_treatment mixed
_refine_ls_number_constraints 22
_refine_ls_number_parameters 181
_refine_ls_number_reflns 1592
_refine_ls_number_restraints 1
_refine_ls_R_factor_all 0.0188
_refine_ls_R_factor_gt 0.0188
_refine_ls_shift/su_max 0.0347
_refine_ls_shift/su_mean 0.0030
_refine_ls_structure_factor_coef Fsqd
_refine_ls_weighting_details w=1/(\s^2^(I)+0.0004I^2^)
_refine_ls_weighting_scheme sigma
_refine_ls_wR_factor_gt 0.0535
_refine_ls_wR_factor_ref 0.0535
_reflns_number_gt 1588
_reflns_number_total 1592
_reflns_threshold_expression I>3\s(I)
_cod_data_source_file eb2010sup1.cif
_cod_data_source_block I
_cod_original_sg_symbol_Hall 'P -2x;-2yac;2zac'
_cod_original_formula_sum 'C12 H17 N4 O6 P1'
_cod_database_code 2243197

loop_
_space_group_symop_id
_space_group_symop_operation_xyz
1 x,y,z
2 -x+1/2,-y,z+1/2
3 x+1/2,-y,z+1/2
4 -x,y,z

loop_
_atom_site_type_symbol
_atom_site_label
_atom_site_fract_x
_atom_site_fract_y
_atom_site_fract_z
_atom_site_U_iso_or_equiv
_atom_site_adp_type
_atom_site_calc_flag
_atom_site_occupancy
C C1 0.84788(5) 0.8441(2) 0.47478(18) 0.0157(3) Uani d 1
C C2 0.88464(4) 1.0560(2) 0.40131(18) 0.0159(3) Uani d 1
H H1c2 0.916985 1.121048 0.473657 0.0191 Uiso d 1
N N1 0.87528(4) 1.1699(2) 0.23035(17) 0.0168(2) Uani d 1
H H1n1 0.9056(7) 1.320(3) 0.175(2) 0.0202 Uiso d 1
C C3 0.82992(5) 1.0852(2) 0.1232(2) 0.0169(3) Uani d 1
H H1c3 0.824169 1.170176 0.002456 0.0202 Uiso d 1
C C4 0.79162(5) 0.8751(2) 0.1879(2) 0.0178(3) Uani d 1
H H1c4 0.759552 0.814668 0.112553 0.0213 Uiso d 1
C C5 0.80087(4) 0.7536(2) 0.36522(18) 0.0168(3) Uani d 1
H H1c5 0.77504 0.608615 0.411623 0.0201 Uiso d 1
C C6 0.85727(5) 0.7074(3) 0.66613(19) 0.0173(3) Uani d 1
O O1 0.82199(4) 0.52392(19) 0.72395(16) 0.0271(2) Uani d 1
N N2 0.90344(4) 0.7930(2) 0.76358(18) 0.0202(3) Uani d 1
H H1n2 0.9281(7) 0.917(3) 0.724(3) 0.0243 Uiso d 1
H H2n2 0.9105(7) 0.698(4) 0.871(3) 0.0243 Uiso d 1
P P1 0.5 0.3758(3) 0.7085(2) 0.0181(6) Uani d 1
H H1p1 0.5 0.092(5) 0.698(4) 0.034(6) Uiso d 1
O O2 0.5 0.4732(8) 0.9100(6) 0.0287(14) Uani d 1
O O3 0.55414(11) 0.4668(5) 0.5974(3) 0.0350(8) Uani d 1
O Ow 0.5 0.7861(2) 0.22531(19) 0.0219(3) Uani d 1
H H1ow 0.5 0.672(5) 0.132(3) 0.0328 Uiso d 1
H H2ow 0.5 0.658(6) 0.332(4) 0.0328 Uiso d 1

loop_
_atom_site_aniso_label
_atom_site_aniso_U_11
_atom_site_aniso_U_22
_atom_site_aniso_U_33
_atom_site_aniso_U_12
_atom_site_aniso_U_13
_atom_site_aniso_U_23
_atom_site_aniso_type_symbol
C1 0.0143(4) 0.0170(5) 0.0159(5) 0.0034(3) 0.0021(4) -0.0004(4) C
C2 0.0157(4) 0.0167(5) 0.0152(5) 0.0009(4) -0.0018(4) -0.0008(4) C
N1 0.0174(4) 0.0158(4) 0.0172(4) 0.0004(3) -0.0006(4) 0.0018(4) N
C3 0.0183(4) 0.0170(5) 0.0153(5) 0.0020(4) -0.0026(4) 0.0000(4) C
C4 0.0163(4) 0.0189(5) 0.0182(5) 0.0008(3) -0.0032(4) -0.0018(4) C
C5 0.0142(4) 0.0177(5) 0.0184(5) -0.0001(4) 0.0019(3) -0.0001(4) C
C6 0.0176(5) 0.0183(5) 0.0161(5) 0.0013(4) 0.0026(3) 0.0014(4) C
O1 0.0275(4) 0.0331(4) 0.0207(4) -0.0115(3) -0.0015(4) 0.0082(4) O
N2 0.0179(4) 0.0265(5) 0.0162(4) -0.0015(4) -0.0011(3) 0.0072(4) N
P1 0.0192(11) 0.0147(7) 0.0205(12) 0 0 -0.0018(8) P
O2 0.038(3) 0.040(2) 0.008(2) 0 0 -0.0080(19) O
O3 0.0349(14) 0.0382(15) 0.0318(15) -0.0234(11) 0.0241(13) -0.0182(12) O
Ow 0.0283(5) 0.0185(5) 0.0188(5) 0 0 -0.0010(5) O

loop_
_atom_type_symbol
_atom_type_scat_dispersion_real
_atom_type_scat_dispersion_imag
_atom_type_scat_source
C 0.0181 0.0091 'International Tables Vol C tables 4.2.6.8 and 6.1.1.1'
H 0.0000 0.0000 'International Tables Vol C tables 4.2.6.8 and 6.1.1.1'
N 0.0311 0.0180 'International Tables Vol C tables 4.2.6.8 and 6.1.1.1'
O 0.0492 0.0322 'International Tables Vol C tables 4.2.6.8 and 6.1.1.1'
P 0.2955 0.4335 'International Tables Vol C tables 4.2.6.8 and 6.1.1.1'

loop_
_geom_angle_atom_site_label_1
_geom_angle_atom_site_label_2
_geom_angle_atom_site_label_3
_geom_angle_site_symmetry_1
_geom_angle_site_symmetry_3
_geom_angle
C2 C1 C5 . . 118.02(11)
C2 C1 C6 . . 122.79(10)
C5 C1 C6 . . 119.19(10)
C1 C2 H1c2 . . 119.45
C1 C2 N1 . . 121.10(10)
H1c2 C2 N1 . . 119.45
C2 N1 H1n1 . . 119.1(9)
C2 N1 C3 . . 121.51(10)
H1n1 N1 C3 . . 119.3(9)
N1 H1n1 O3 . 2_674 178.1(14)
N1 C3 H1c3 . . 119.82
N1 C3 C4 . . 120.37(12)
H1c3 C3 C4 . . 119.82
C3 C4 H1c4 . . 120.58
C3 C4 C5 . . 118.82(11)
H1c4 C4 C5 . . 120.59
C1 C5 C4 . . 120.18(10)
C1 C5 H1c5 . . 119.91
C4 C5 H1c5 . . 119.91
C1 C6 O1 . . 119.15(11)
C1 C6 N2 . . 117.36(10)
O1 C6 N2 . . 123.49(13)
C6 N2 H1n2 . . 124.0(12)
C6 N2 H2n2 . . 116.4(11)
H1n2 N2 H2n2 . . 119.2(16)
H1p1 P1 O2 . . 110.6(13)
H1p1 P1 O3 . . 104.1(7)
H1p1 P1 O3 . 4_655 104.1(7)
O2 P1 O3 . . 114.21(12)
O2 P1 O3 . 4_655 114.21(12)
O3 P1 O3 . 4_655 108.64(15)
H1n1 O3 P1 2_675 . 120.3(6)
H1ow Ow H2ow . . 104(2)

loop_
_geom_bond_atom_site_label_1
_geom_bond_atom_site_label_2
_geom_bond_site_symmetry_2
_geom_bond_distance
C1 C2 . 1.3884(15)
C1 C5 . 1.3920(16)
C1 C6 . 1.5103(18)
C2 H1c2 . 0.95
C2 N1 . 1.3375(17)
N1 H1n1 . 1.053(15)
N1 C3 . 1.3455(16)
H1n1 O3 2_674 1.455(15)
C3 H1c3 . 0.9501
C3 C4 . 1.3827(15)
C4 H1c4 . 0.95
C4 C5 . 1.3917(18)
C5 H1c5 . 0.95
C6 O1 . 1.2379(15)
C6 N2 . 1.3237(16)
N2 H1n2 . 0.849(16)
N2 H2n2 . 0.889(18)
H1n2 H2n2 . 1.50(2)
P1 H1p1 . 1.30(3)
P1 O2 . 1.497(4)
P1 O3 . 1.528(3)
P1 O3 4_655 1.528(3)
Ow H1ow . 0.84(2)
Ow H2ow . 0.96(3)

loop_
_geom_hbond_atom_site_label_D
_geom_hbond_atom_site_label_H
_geom_hbond_atom_site_label_A
_geom_hbond_site_symmetry_A
_geom_hbond_distance_DH
_geom_hbond_distance_HA
_geom_hbond_distance_DA
_geom_hbond_angle_DHA
_geom_hbond_publ_flag
C2 H1c2 Ow 2_675 0.95 2.64 3.5777(14) 167.77 y
C3 H1c3 O1 1_564 0.95 2.56 3.4790(17) 163.62 y
C4 H1c4 O1 2_664 0.95 2.56 3.1948(13) 124.74 y
N1 H1n1 O3 2_674 1.053(15) 1.455(15) 2.508(3) 178.1(14) y
N2 H1n2 Ow 2_675 0.849(16) 2.140(16) 2.9513(13) 159.8(18) y
N2 H2n2 O3 2_665 0.889(18) 1.955(18) 2.823(3) 165.2(15) y
Ow H1ow O2 1_554 0.84(2) 1.82(2) 2.657(4) 172(2) y
Ow H2ow O3 . 0.96(3) 2.42(2) 3.263(3) 146.8(9) y
Ow H2ow O3 4_655 0.96(3) 2.42(2) 3.263(3) 146.8(9) y

_cod_database_fobs_code 2243197
